data_4000972
loop_
_publ_author_name
'Kuropatwa, Bryan'
'Cui, Yanjie'
'Assoud, Abdeljalil'
'Kleinke, Holger'

_publ_section_title
;
 Crystal Structure and Physical Properties of the New
 Selenide&#x2212;Tellurides Ba3Cu17&#x2212;x(Se,Te)11
;
_journal_issue 1
_journal_name_full 'Chemistry of Materials'
_journal_page_first 88
_journal_paper_doi 10.1021/cm802304k
_journal_volume 21
_journal_year 2009
_chemical_formula_sum 'Ba3 Cu15.05 Se7.73 Te3.27'
_chemical_formula_weight 2396.09
_chemical_name_systematic
; 
 ? 
;
_space_group_IT_number 166
_symmetry_cell_setting hexagonal
_symmetry_space_group_name_Hall '-R 3 2"'
_symmetry_space_group_name_H-M 'R -3 m :H'
_atom_sites_solution_hydrogens none
_atom_sites_solution_primary direct
_atom_sites_solution_secondary difmap
_audit_creation_method SHELXL-97
_cell_angle_alpha 90.00
_cell_angle_beta 90.00
_cell_angle_gamma 120.00
_cell_formula_units_Z 6
_cell_length_a 12.2339(3)
_cell_length_b 12.2339(3)
_cell_length_c 28.2819(16)
_cell_measurement_temperature 298(2)
_cell_volume 3665.8(2)
_computing_structure_refinement 'SHELXL-97 (Sheldrick, 1997)'
_computing_structure_solution 'SHELXS-97 (Sheldrick, 1990)'
_diffrn_ambient_temperature 298(2)
_diffrn_measured_fraction_theta_full 0.999
_diffrn_measured_fraction_theta_max 0.999
_diffrn_radiation_monochromator graphite
_diffrn_radiation_source 'fine-focus sealed tube'
_diffrn_radiation_type MoK\a
_diffrn_radiation_wavelength 0.71073
_diffrn_reflns_av_R_equivalents 0.0512
_diffrn_reflns_av_sigmaI/netI 0.0362
_diffrn_reflns_limit_h_max 17
_diffrn_reflns_limit_h_min -17
_diffrn_reflns_limit_k_max 16
_diffrn_reflns_limit_k_min -17
_diffrn_reflns_limit_l_max 39
_diffrn_reflns_limit_l_min -38
_diffrn_reflns_number 9801
_diffrn_reflns_theta_full 29.99
_diffrn_reflns_theta_max 29.99
_diffrn_reflns_theta_min 2.05
_exptl_absorpt_coefficient_mu 32.854
_exptl_absorpt_correction_T_max 0.821
_exptl_absorpt_correction_T_min 0.693
_exptl_absorpt_correction_type empirical
_exptl_absorpt_process_details SAINT
_exptl_crystal_colour black
_exptl_crystal_density_diffrn 6.512
_exptl_crystal_density_method 'not measured'
_exptl_crystal_description plate
_exptl_crystal_F_000 6222
_exptl_crystal_size_max 0.011
_exptl_crystal_size_mid 0.006
_exptl_crystal_size_min 0.006
_refine_diff_density_max 3.174
_refine_diff_density_min -2.867
_refine_diff_density_rms 0.350
_refine_ls_extinction_coef 0.000097(13)
_refine_ls_extinction_expression Fc^*^=kFc[1+0.001xFc^2^\l^3^/sin(2\q)]^-1/4^
_refine_ls_extinction_method SHELXL
_refine_ls_goodness_of_fit_ref 0.918
_refine_ls_hydrogen_treatment none
_refine_ls_matrix_type full
_refine_ls_number_parameters 72
_refine_ls_number_reflns 1353
_refine_ls_number_restraints 0
_refine_ls_restrained_S_all 0.918
_refine_ls_R_factor_all 0.0416
_refine_ls_R_factor_gt 0.0383
_refine_ls_shift/su_max 0.001
_refine_ls_shift/su_mean 0.000
_refine_ls_structure_factor_coef Fsqd
_refine_ls_weighting_details 'calc w=1/[\s^2^(Fo^2^)+(0.0302P)^2^+483.8051P] where P=(Fo^2^+2Fc^2^)/3'
_refine_ls_weighting_scheme calc
_refine_ls_wR_factor_gt 0.0870
_refine_ls_wR_factor_ref 0.0892
_reflns_number_gt 1261
_reflns_number_total 1353
_reflns_threshold_expression >2sigma(I)
_cod_data_source_file cm802304k_si_003.cif
_cod_data_source_block Ba3Cu15Se7.7Te3.3
_cod_original_sg_symbol_H-M R-3m
_cod_database_code 4000972

loop_
_symmetry_equiv_pos_as_xyz
'x, y, z'
'-y, x-y, z'
'-x+y, -x, z'
'y, x, -z'
'-x, -x+y, -z'
'x-y, -y, -z'
'x+2/3, y+1/3, z+1/3'
'-y+2/3, x-y+1/3, z+1/3'
'-x+y+2/3, -x+1/3, z+1/3'
'y+2/3, x+1/3, -z+1/3'
'-x+2/3, -x+y+1/3, -z+1/3'
'x-y+2/3, -y+1/3, -z+1/3'
'x+1/3, y+2/3, z+2/3'
'-y+1/3, x-y+2/3, z+2/3'
'-x+y+1/3, -x+2/3, z+2/3'
'y+1/3, x+2/3, -z+2/3'
'-x+1/3, -x+y+2/3, -z+2/3'
'x-y+1/3, -y+2/3, -z+2/3'
'-x, -y, -z'
'y, -x+y, -z'
'x-y, x, -z'
'-y, -x, z'
'x, x-y, z'
'-x+y, y, z'
'-x+2/3, -y+1/3, -z+1/3'
'y+2/3, -x+y+1/3, -z+1/3'
'x-y+2/3, x+1/3, -z+1/3'
'-y+2/3, -x+1/3, z+1/3'
'x+2/3, x-y+1/3, z+1/3'
'-x+y+2/3, y+1/3, z+1/3'
'-x+1/3, -y+2/3, -z+2/3'
'y+1/3, -x+y+2/3, -z+2/3'
'x-y+1/3, x+2/3, -z+2/3'
'-y+1/3, -x+2/3, z+2/3'
'x+1/3, x-y+2/3, z+2/3'
'-x+y+1/3, y+2/3, z+2/3'

loop_
_atom_site_label
_atom_site_type_symbol
_atom_site_fract_x
_atom_site_fract_y
_atom_site_fract_z
_atom_site_U_iso_or_equiv
_atom_site_adp_type
_atom_site_occupancy
_atom_site_symmetry_multiplicity
_atom_site_calc_flag
_atom_site_refinement_flags
Ba Ba 0.47585(3) 0.52415(3) 0.08605(2) 0.01583(18) Uani 1 2 d S
Te1 Te 0.77678(3) 0.22322(3) 0.11263(2) 0.0126(2) Uani 0.737(13) 2 d SP
Se1 Se 0.77678(3) 0.22322(3) 0.11263(2) 0.0126(2) Uani 0.263(13) 2 d SP
Te2 Te 0.0000 0.0000 0.08002(5) 0.0191(3) Uani 1 6 d S
Se3 Se 0.31700(8) 0.0000 0.0000 0.0124(2) Uani 1 2 d S
Se4 Se 0.0000 0.0000 0.35749(6) 0.0152(6) Uani 0.96(2) 6 d SP
Te4 Te 0.0000 0.0000 0.35749(6) 0.0152(6) Uani 0.04(2) 6 d SP
Se5 Se 0.47441(5) 0.52559(5) 0.20499(3) 0.0141(2) Uani 1 2 d S
Cu1 Cu 0.22562(17) 0.01237(13) 0.13570(5) 0.0391(5) Uani 0.909(6) 1 d P
Cu2 Cu 0.43219(9) 0.56781(9) 0.34939(7) 0.0374(7) Uani 0.949(8) 2 d SP
Cu3 Cu 0.53054(8) 0.46946(8) 0.27982(5) 0.0242(5) Uani 0.957(8) 2 d SP
Cu4 Cu 0.54981(11) 0.45019(11) 0.38259(9) 0.0399(8) Uani 0.874(9) 2 d SP
Cu5 Cu 0.0000 0.0000 0.16876(19) 0.040(2) Uani 0.561(15) 6 d SP
Cu6 Cu 0.0000 0.0000 0.26646(14) 0.0278(14) Uani 0.670(14) 6 d SP

loop_
_atom_site_aniso_label
_atom_site_aniso_U_11
_atom_site_aniso_U_22
_atom_site_aniso_U_33
_atom_site_aniso_U_23
_atom_site_aniso_U_13
_atom_site_aniso_U_12
Ba 0.0146(2) 0.0146(2) 0.0141(3) 0.00009(11) -0.00009(11) 0.0040(2)
Te1 0.0130(3) 0.0130(3) 0.0114(4) 0.00005(12) -0.00005(12) 0.0062(3)
Se1 0.0130(3) 0.0130(3) 0.0114(4) 0.00005(12) -0.00005(12) 0.0062(3)
Te2 0.0131(4) 0.0131(4) 0.0309(7) 0.000 0.000 0.00656(18)
Se3 0.0139(3) 0.0119(4) 0.0109(4) 0.0004(3) 0.00021(16) 0.0060(2)
Se4 0.0136(7) 0.0136(7) 0.0185(10) 0.000 0.000 0.0068(3)
Te4 0.0136(7) 0.0136(7) 0.0185(10) 0.000 0.000 0.0068(3)
Se5 0.0141(4) 0.0141(4) 0.0119(4) 0.00010(17) -0.00010(17) 0.0055(4)
Cu1 0.0623(11) 0.0183(7) 0.0398(8) -0.0036(5) 0.0022(7) 0.0225(7)
Cu2 0.0414(10) 0.0414(10) 0.0384(11) 0.0046(4) -0.0046(4) 0.0275(10)
Cu3 0.0243(7) 0.0243(7) 0.0174(8) 0.0025(3) -0.0025(3) 0.0072(7)
Cu4 0.0256(8) 0.0256(8) 0.0577(15) 0.0162(5) -0.0162(5) 0.0047(8)
Cu5 0.050(3) 0.050(3) 0.020(3) 0.000 0.000 0.0248(14)
Cu6 0.0320(17) 0.0320(17) 0.019(2) 0.000 0.000 0.0160(9)

loop_
_atom_type_symbol
_atom_type_description
_atom_type_scat_dispersion_real
_atom_type_scat_dispersion_imag
_atom_type_scat_source
Ba Ba -0.3244 2.2819 'International Tables Vol C Tables 4.2.6.8 and 6.1.1.4'
Cu Cu 0.3201 1.2651 'International Tables Vol C Tables 4.2.6.8 and 6.1.1.4'
Se Se -0.0929 2.2259 'International Tables Vol C Tables 4.2.6.8 and 6.1.1.4'
Te Te -0.5308 1.6751 'International Tables Vol C Tables 4.2.6.8 and 6.1.1.4'

loop_
_geom_angle_atom_site_label_1
_geom_angle_atom_site_label_2
_geom_angle_atom_site_label_3
_geom_angle
_geom_angle_site_symmetry_1
_geom_angle_site_symmetry_3
Cu6 Te1 Cu1 116.75(8) 25 12
Cu6 Te1 Cu1 116.75(8) 25 26
Cu1 Te1 Cu1 54.13(6) 12 26
Cu6 Te1 Cu1 150.22(4) 25 2_655
Cu1 Te1 Cu1 64.09(7) 12 2_655
Cu1 Te1 Cu1 88.50(5) 26 2_655
Cu6 Te1 Cu1 150.22(4) 25 24_655
Cu1 Te1 Cu1 88.50(5) 12 24_655
Cu1 Te1 Cu1 64.09(7) 26 24_655
Cu1 Te1 Cu1 53.67(6) 2_655 24_655
Cu6 Te1 Cu2 56.00(9) 25 13_544
Cu1 Te1 Cu2 152.71(3) 12 13_544
Cu1 Te1 Cu2 152.71(3) 26 13_544
Cu1 Te1 Cu2 108.28(5) 2_655 13_544
Cu1 Te1 Cu2 108.28(5) 24_655 13_544
Cu6 Te1 Cu5 61.21(12) 25 25
Cu1 Te1 Cu5 62.84(9) 12 25
Cu1 Te1 Cu5 62.84(9) 26 25
Cu1 Te1 Cu5 126.84(9) 2_655 25
Cu1 Te1 Cu5 126.84(9) 24_655 25
Cu2 Te1 Cu5 117.20(11) 13_544 25
Cu6 Te1 Cu4 112.50(9) 25 13_544
Cu1 Te1 Cu4 122.52(5) 12 13_544
Cu1 Te1 Cu4 122.52(5) 26 13_544
Cu1 Te1 Cu4 58.43(5) 2_655 13_544
Cu1 Te1 Cu4 58.43(5) 24_655 13_544
Cu2 Te1 Cu4 56.50(6) 13_544 13_544
Cu5 Te1 Cu4 173.70(11) 25 13_544
Cu5 Te2 Cu4 109.36(7) . 13_444
Cu5 Te2 Cu4 109.36(7) . 14_544
Cu4 Te2 Cu4 109.58(7) 13_444 14_544
Cu5 Te2 Cu4 109.36(7) . 15_554
Cu4 Te2 Cu4 109.58(7) 13_444 15_554
Cu4 Te2 Cu4 109.58(7) 14_544 15_554
Cu5 Te2 Cu3 104.57(4) . 25
Cu4 Te2 Cu3 146.07(8) 13_444 25
Cu4 Te2 Cu3 57.319(12) 14_544 25
Cu4 Te2 Cu3 57.319(12) 15_554 25
Cu5 Te2 Cu3 104.57(4) . 27_445
Cu4 Te2 Cu3 57.320(12) 13_444 27_445
Cu4 Te2 Cu3 57.322(12) 14_544 27_445
Cu4 Te2 Cu3 146.07(8) 15_554 27_445
Cu3 Te2 Cu3 113.90(3) 25 27_445
Cu5 Te2 Cu3 104.57(4) . 26_455
Cu4 Te2 Cu3 57.320(12) 13_444 26_455
Cu4 Te2 Cu3 146.07(8) 14_544 26_455
Cu4 Te2 Cu3 57.322(12) 15_554 26_455
Cu3 Te2 Cu3 113.90(3) 25 26_455
Cu3 Te2 Cu3 113.90(3) 27_445 26_455
Cu5 Te2 Cu1 59.63(4) . 23
Cu4 Te2 Cu1 101.96(4) 13_444 23
Cu4 Te2 Cu1 148.41(4) 14_544 23
Cu4 Te2 Cu1 56.19(6) 15_554 23
Cu3 Te2 Cu1 94.96(3) 25 23
Cu3 Te2 Cu1 150.44(4) 27_445 23
Cu3 Te2 Cu1 54.91(3) 26_455 23
Cu5 Te2 Cu1 59.63(4) . 2
Cu4 Te2 Cu1 56.19(6) 13_444 2
Cu4 Te2 Cu1 148.41(4) 14_544 2
Cu4 Te2 Cu1 101.96(4) 15_554 2
Cu3 Te2 Cu1 150.44(4) 25 2
Cu3 Te2 Cu1 94.96(3) 27_445 2
Cu3 Te2 Cu1 54.91(3) 26_455 2
Cu1 Te2 Cu1 55.72(5) 23 2
Cu5 Te2 Cu1 59.63(4) . .
Cu4 Te2 Cu1 148.41(4) 13_444 .
Cu4 Te2 Cu1 101.96(4) 14_544 .
Cu4 Te2 Cu1 56.19(6) 15_554 .
Cu3 Te2 Cu1 54.91(3) 25 .
Cu3 Te2 Cu1 150.44(4) 27_445 .
Cu3 Te2 Cu1 94.96(3) 26_455 .
Cu1 Te2 Cu1 46.46(5) 23 .
Cu1 Te2 Cu1 96.70(5) 2 .
Cu5 Te2 Cu1 59.63(4) . 3
Cu4 Te2 Cu1 101.96(4) 13_444 3
Cu4 Te2 Cu1 56.19(6) 14_544 3
Cu4 Te2 Cu1 148.41(4) 15_554 3
Cu3 Te2 Cu1 94.96(3) 25 3
Cu3 Te2 Cu1 54.91(3) 27_445 3
Cu3 Te2 Cu1 150.44(4) 26_455 3
Cu1 Te2 Cu1 119.03(7) 23 3
Cu1 Te2 Cu1 96.70(5) 2 3
Cu1 Te2 Cu1 96.70(5) . 3
Cu5 Te2 Cu1 59.63(4) . 22
Cu4 Te2 Cu1 148.41(4) 13_444 22
Cu4 Te2 Cu1 56.19(6) 14_544 22
Cu4 Te2 Cu1 101.96(4) 15_554 22
Cu3 Te2 Cu1 54.91(3) 25 22
Cu3 Te2 Cu1 94.96(3) 27_445 22
Cu3 Te2 Cu1 150.44(4) 26_455 22
Cu1 Te2 Cu1 96.70(5) 23 22
Cu1 Te2 Cu1 119.03(7) 2 22
Cu1 Te2 Cu1 55.72(5) . 22
Cu1 Te2 Cu1 46.46(5) 3 22
Cu3 Se3 Cu3 113.14(9) 15_554 25
Cu3 Se3 Cu4 71.06(6) 15_554 15_554
Cu3 Se3 Cu4 64.79(5) 25 15_554
Cu3 Se3 Cu4 64.80(5) 15_554 25
Cu3 Se3 Cu4 71.06(6) 25 25
Cu4 Se3 Cu4 94.14(13) 15_554 25
Cu3 Se3 Cu2 122.87(5) 15_554 25
Cu3 Se3 Cu2 68.90(5) 25 25
Cu4 Se3 Cu2 132.99(6) 15_554 25
Cu4 Se3 Cu2 62.88(6) 25 25
Cu3 Se3 Cu2 68.90(5) 15_554 15_554
Cu3 Se3 Cu2 122.87(5) 25 15_554
Cu4 Se3 Cu2 62.88(6) 15_554 15_554
Cu4 Se3 Cu2 132.99(6) 25 15_554
Cu2 Se3 Cu2 160.90(8) 25 15_554
Cu2 Se4 Cu2 99.12(8) 31 32_445
Cu2 Se4 Cu2 99.12(8) 31 33_545
Cu2 Se4 Cu2 99.11(8) 32_445 33_545
Cu2 Se4 Cu6 61.50(6) 31 .
Cu2 Se4 Cu6 61.50(6) 32_445 .
Cu2 Se4 Cu6 61.50(6) 33_545 .
Cu1 Se5 Cu1 77.12(9) 10 25
Cu1 Se5 Cu3 72.37(6) 10 .
Cu1 Se5 Cu3 72.37(6) 25 .
Se5 Cu1 Cu1 169.88(5) 25 23
Se5 Cu1 Se1 121.60(6) 25 27_445
Cu1 Cu1 Se1 62.94(3) 23 27_445
Se5 Cu1 Te1 121.60(6) 25 27_445
Cu1 Cu1 Te1 62.94(3) 23 27_445
Se1 Cu1 Te1 0.00(4) 27_445 27_445
Se5 Cu1 Te1 123.58(7) 25 3_665
Cu1 Cu1 Te1 63.17(3) 23 3_665
Se1 Cu1 Te1 91.50(5) 27_445 3_665
Te1 Cu1 Te1 91.50(5) 27_445 3_665
Se5 Cu1 Se1 123.58(7) 25 3_665
Cu1 Cu1 Se1 63.17(3) 23 3_665
Se1 Cu1 Se1 91.50(5) 27_445 3_665
Te1 Cu1 Se1 91.50(5) 27_445 3_665
Te1 Cu1 Se1 0.00(5) 3_665 3_665
Se5 Cu1 Cu4 111.53(6) 25 15_554
Cu1 Cu1 Cu4 63.33(4) 23 15_554
Se1 Cu1 Cu4 126.26(5) 27_445 15_554
Te1 Cu1 Cu4 126.26(5) 27_445 15_554
Te1 Cu1 Cu4 63.67(6) 3_665 15_554
Se1 Cu1 Cu4 63.67(6) 3_665 15_554
Se5 Cu1 Cu3 55.33(5) 25 25
Cu1 Cu1 Cu3 116.82(4) 23 25
Se1 Cu1 Cu3 159.04(8) 27_445 25
Te1 Cu1 Cu3 159.04(8) 27_445 25
Te1 Cu1 Cu3 107.18(5) 3_665 25
Se1 Cu1 Cu3 107.18(5) 3_665 25
Cu4 Cu1 Cu3 58.34(5) 15_554 25
Se5 Cu1 Cu5 109.10(6) 25 .
Cu1 Cu1 Cu5 64.42(3) 23 .
Se1 Cu1 Cu5 59.56(10) 27_445 .
Te1 Cu1 Cu5 59.56(10) 27_445 .
Te1 Cu1 Cu5 127.29(5) 3_665 .
Se1 Cu1 Cu5 127.29(5) 3_665 .
Cu4 Cu1 Cu5 97.24(11) 15_554 .
Cu3 Cu1 Cu5 100.55(10) 25 .
Se5 Cu1 Cu1 100.04(5) 25 11
Cu1 Cu1 Cu1 90.0 23 11
Se1 Cu1 Cu1 58.31(5) 27_445 11
Te1 Cu1 Cu1 58.31(5) 27_445 11
Te1 Cu1 Cu1 57.59(6) 3_665 11
Se1 Cu1 Cu1 57.59(6) 3_665 11
Cu4 Cu1 Cu1 121.25(9) 15_554 11
Cu3 Cu1 Cu1 140.40(8) 25 11
Cu5 Cu1 Cu1 117.80(11) . 11
Se5 Cu1 Cu1 51.44(5) 25 22
Cu1 Cu1 Cu1 120.0 23 22
Se1 Cu1 Cu1 102.08(4) 27_445 22
Te1 Cu1 Cu1 102.08(4) 27_445 22
Te1 Cu1 Cu1 165.95(3) 3_665 22
Se1 Cu1 Cu1 165.95(3) 3_665 22
Cu4 Cu1 Cu1 104.57(6) 15_554 22
Cu3 Cu1 Cu1 58.83(4) 25 22
Cu5 Cu1 Cu1 59.23(3) . 22
Cu1 Cu1 Cu1 133.40(5) 11 22
Se5 Cu1 Te2 103.13(6) 25 .
Cu1 Cu1 Te2 66.77(2) 23 .
Se1 Cu1 Te2 104.74(6) 27_445 .
Te1 Cu1 Te2 104.74(6) 27_445 .
Te1 Cu1 Te2 111.12(5) 3_665 .
Se1 Cu1 Te2 111.12(5) 3_665 .
Cu4 Cu1 Te2 52.81(6) 15_554 .
Cu3 Cu1 Te2 60.11(5) 25 .
Cu5 Cu1 Te2 49.55(11) . .
Cu1 Cu1 Te2 156.42(3) 11 .
Cu1 Cu1 Te2 62.14(3) 22 .
Te4 Cu2 Se4 0.00(8) 31 31
Te4 Cu2 Cu6 62.96(10) 31 31
Se4 Cu2 Cu6 62.96(10) 31 31
Te4 Cu2 Se3 117.90(6) 31 25
Se4 Cu2 Se3 117.90(6) 31 25
Cu6 Cu2 Se3 128.22(5) 31 25
Te4 Cu2 Se3 117.90(6) 31 8
Se4 Cu2 Se3 117.90(6) 31 8
Cu6 Cu2 Se3 128.22(5) 31 8
Se3 Cu2 Se3 98.43(8) 25 8
Te4 Cu2 Cu4 172.14(12) 31 .
Se4 Cu2 Cu4 172.14(12) 31 .
Cu6 Cu2 Cu4 124.90(12) 31 .
Se3 Cu2 Cu4 58.28(5) 25 .
Se3 Cu2 Cu4 58.28(5) 8 .
Te4 Cu2 Te1 123.50(9) 31 7_455
Se4 Cu2 Te1 123.50(9) 31 7_455
Cu6 Cu2 Te1 60.54(9) 31 7_455
Se3 Cu2 Te1 97.00(5) 25 7_455
Se3 Cu2 Te1 97.00(5) 8 7_455
Cu4 Cu2 Te1 64.36(7) . 7_455
Te4 Cu2 Se1 123.50(9) 31 7_455
Se4 Cu2 Se1 123.50(9) 31 7_455
Cu6 Cu2 Se1 60.54(9) 31 7_455
Se3 Cu2 Se1 97.00(5) 25 7_455
Se3 Cu2 Se1 97.00(5) 8 7_455
Cu4 Cu2 Se1 64.36(7) . 7_455
Te1 Cu2 Se1 0.000(18) 7_455 7_455
Te4 Cu2 Cu3 108.15(9) 31 .
Se4 Cu2 Cu3 108.15(9) 31 .
Cu6 Cu2 Cu3 171.11(11) 31 .
Se3 Cu2 Cu3 54.63(4) 25 .
Se3 Cu2 Cu3 54.63(4) 8 .
Cu4 Cu2 Cu3 63.99(8) . .
Te1 Cu2 Cu3 128.36(8) 7_455 .
Se1 Cu2 Cu3 128.36(8) 7_455 .
Se5 Cu3 Se3 115.72(5) . 8
Se5 Cu3 Se3 115.72(5) . 25
Se3 Cu3 Se3 101.44(6) 8 25
Se5 Cu3 Cu4 109.68(7) . 33_545
Se3 Cu3 Cu4 134.56(9) 8 33_545
Se3 Cu3 Cu4 58.33(4) 25 33_545
Se5 Cu3 Cu4 109.68(7) . 32
Se3 Cu3 Cu4 58.33(4) 8 32
Se3 Cu3 Cu4 134.56(9) 25 32
Cu4 Cu3 Cu4 104.82(11) 33_545 32
Se5 Cu3 Cu1 52.30(4) . 25
Se3 Cu3 Cu1 160.37(5) 8 25
Se3 Cu3 Cu1 98.09(4) 25 25
Cu4 Cu3 Cu1 59.43(7) 33_545 25
Cu4 Cu3 Cu1 108.15(8) 32 25
Se5 Cu3 Cu1 52.30(4) . 10
Se3 Cu3 Cu1 98.09(4) 8 10
Se3 Cu3 Cu1 160.37(5) 25 10
Cu4 Cu3 Cu1 108.15(8) 33_545 10
Cu4 Cu3 Cu1 59.43(7) 32 10
Cu1 Cu3 Cu1 62.33(7) 25 10
Se5 Cu3 Cu2 104.01(8) . .
Se3 Cu3 Cu2 56.47(4) 8 .
Se3 Cu3 Cu2 56.47(4) 25 .
Cu4 Cu3 Cu2 114.32(6) 33_545 .
Cu4 Cu3 Cu2 114.32(6) 32 .
Cu1 Cu3 Cu2 136.79(6) 25 .
Cu1 Cu3 Cu2 136.79(6) 10 .
Se5 Cu3 Cu4 158.66(9) . .
Se3 Cu3 Cu4 55.11(3) 8 .
Se3 Cu3 Cu4 55.11(3) 25 .
Cu4 Cu3 Cu4 82.61(8) 33_545 .
Cu4 Cu3 Cu4 82.61(8) 32 .
Cu1 Cu3 Cu4 141.94(6) 25 .
Cu1 Cu3 Cu4 141.94(6) 10 .
Cu2 Cu3 Cu4 54.65(7) . .
Se5 Cu3 Te2 104.77(7) . 25
Se3 Cu3 Te2 109.58(5) 8 25
Se3 Cu3 Te2 109.58(5) 25 25
Cu4 Cu3 Te2 54.71(5) 33_545 25
Cu4 Cu3 Te2 54.71(5) 32 25
Cu1 Cu3 Te2 64.98(5) 25 25
Cu1 Cu3 Te2 64.98(5) 10 25
Cu2 Cu3 Te2 151.22(7) . 25
Cu4 Cu3 Te2 96.57(7) . 25
Se3 Cu4 Se3 99.24(7) 8 25
Se3 Cu4 Te2 120.56(7) 8 7
Se3 Cu4 Te2 120.56(7) 25 7
Se3 Cu4 Cu2 58.84(5) 8 .
Se3 Cu4 Cu2 58.84(5) 25 .
Te2 Cu4 Cu2 178.72(13) 7 .
Se3 Cu4 Cu3 56.88(4) 8 32
Se3 Cu4 Cu3 149.31(11) 25 32
Te2 Cu4 Cu3 67.96(5) 7 32
Cu2 Cu4 Cu3 111.91(5) . 32
Se3 Cu4 Cu3 149.31(11) 8 33_545
Se3 Cu4 Cu3 56.88(4) 25 33_545
Te2 Cu4 Cu3 67.96(5) 7 33_545
Cu2 Cu4 Cu3 111.91(5) . 33_545
Cu3 Cu4 Cu3 134.76(11) 32 33_545
Se3 Cu4 Cu1 99.07(5) 8 8
Se3 Cu4 Cu1 147.30(10) 25 8
Te2 Cu4 Cu1 71.00(6) 7 8
Cu2 Cu4 Cu1 110.13(10) . 8
Cu3 Cu4 Cu1 62.23(5) 32 8
Cu3 Cu4 Cu1 111.26(8) 33_545 8
Se3 Cu4 Cu1 147.30(10) 8 30
Se3 Cu4 Cu1 99.07(5) 25 30
Te2 Cu4 Cu1 71.00(6) 7 30
Cu2 Cu4 Cu1 110.13(10) . 30
Cu3 Cu4 Cu1 111.26(8) 32 30
Cu3 Cu4 Cu1 62.23(5) 33_545 30
Cu1 Cu4 Cu1 53.34(7) 8 30
Se3 Cu4 Te1 93.97(7) 8 7_455
Se3 Cu4 Te1 93.97(7) 25 7_455
Te2 Cu4 Te1 122.15(9) 7 7_455
Cu2 Cu4 Te1 59.14(7) . 7_455
Cu3 Cu4 Te1 105.75(7) 32 7_455
Cu3 Cu4 Te1 105.75(7) 33_545 7_455
Cu1 Cu4 Te1 57.90(6) 8 7_455
Cu1 Cu4 Te1 57.90(6) 30 7_455
Se3 Cu4 Se1 93.97(7) 8 7_455
Se3 Cu4 Se1 93.97(7) 25 7_455
Te2 Cu4 Se1 122.15(9) 7 7_455
Cu2 Cu4 Se1 59.14(7) . 7_455
Cu3 Cu4 Se1 105.75(7) 32 7_455
Cu3 Cu4 Se1 105.75(7) 33_545 7_455
Cu1 Cu4 Se1 57.90(6) 8 7_455
Cu1 Cu4 Se1 57.90(6) 30 7_455
Te1 Cu4 Se1 0.00(2) 7_455 7_455
Se3 Cu4 Cu3 53.83(4) 8 .
Se3 Cu4 Cu3 53.83(4) 25 .
Te2 Cu4 Cu3 117.36(11) 7 .
Cu2 Cu4 Cu3 61.36(7) . .
Cu3 Cu4 Cu3 95.58(7) 32 .
Cu3 Cu4 Cu3 95.58(7) 33_545 .
Cu1 Cu4 Cu3 152.72(4) 8 .
Cu1 Cu4 Cu3 152.72(4) 30 .
Te1 Cu4 Cu3 120.50(8) 7_455 .
Se1 Cu4 Cu3 120.50(8) 7_455 .
Te2 Cu5 Se1 122.20(10) . 27_445
Te2 Cu5 Te1 122.20(10) . 27_445
Se1 Cu5 Te1 0.00(2) 27_445 27_445
Te2 Cu5 Se1 122.20(10) . 26_455
Se1 Cu5 Se1 94.25(13) 27_445 26_455
Te1 Cu5 Se1 94.25(13) 27_445 26_455
Te2 Cu5 Te1 122.20(10) . 26_455
Se1 Cu5 Te1 94.25(13) 27_445 26_455
Te1 Cu5 Te1 94.25(13) 27_445 26_455
Se1 Cu5 Te1 0.00(3) 26_455 26_455
Te2 Cu5 Te1 122.20(10) . 25
Se1 Cu5 Te1 94.25(13) 27_445 25
Te1 Cu5 Te1 94.25(13) 27_445 25
Se1 Cu5 Te1 94.25(13) 26_455 25
Te1 Cu5 Te1 94.25(13) 26_455 25
Te2 Cu5 Se1 122.20(10) . 25
Se1 Cu5 Se1 94.25(13) 27_445 25
Te1 Cu5 Se1 94.25(13) 27_445 25
Se1 Cu5 Se1 94.25(13) 26_455 25
Te1 Cu5 Se1 94.25(13) 26_455 25
Te1 Cu5 Se1 0.00(3) 25 25
Te2 Cu5 Cu6 180.0 . .
Se1 Cu5 Cu6 57.80(10) 27_445 .
Te1 Cu5 Cu6 57.80(10) 27_445 .
Se1 Cu5 Cu6 57.80(10) 26_455 .
Te1 Cu5 Cu6 57.80(10) 26_455 .
Te1 Cu5 Cu6 57.80(10) 25 .
Se1 Cu5 Cu6 57.80(10) 25 .
Te2 Cu5 Cu1 70.82(11) . 3
Se1 Cu5 Cu1 147.88(8) 27_445 3
Te1 Cu5 Cu1 147.88(8) 27_445 3
Se1 Cu5 Cu1 57.60(3) 26_455 3
Te1 Cu5 Cu1 57.60(3) 26_455 3
Te1 Cu5 Cu1 102.36(4) 25 3
Se1 Cu5 Cu1 102.36(4) 25 3
Cu6 Cu5 Cu1 109.18(11) . 3
Te2 Cu5 Cu1 70.82(11) . 23
Se1 Cu5 Cu1 57.60(3) 27_445 23
Te1 Cu5 Cu1 57.60(3) 27_445 23
Se1 Cu5 Cu1 147.88(8) 26_455 23
Te1 Cu5 Cu1 147.88(8) 26_455 23
Te1 Cu5 Cu1 102.36(4) 25 23
Se1 Cu5 Cu1 102.36(4) 25 23
Cu6 Cu5 Cu1 109.18(11) . 23
Cu1 Cu5 Cu1 141.2(2) 3 23
Te2 Cu5 Cu1 70.82(11) . 22
Se1 Cu5 Cu1 102.36(4) 27_445 22
Te1 Cu5 Cu1 102.36(4) 27_445 22
Se1 Cu5 Cu1 57.60(3) 26_455 22
Te1 Cu5 Cu1 57.60(3) 26_455 22
Te1 Cu5 Cu1 147.88(8) 25 22
Se1 Cu5 Cu1 147.88(8) 25 22
Cu6 Cu5 Cu1 109.18(11) . 22
Cu1 Cu5 Cu1 51.16(6) 3 22
Cu1 Cu5 Cu1 109.76(11) 23 22
Te2 Cu5 Cu1 70.82(11) . 24
Se1 Cu5 Cu1 147.88(8) 27_445 24
Te1 Cu5 Cu1 147.88(8) 27_445 24
Se1 Cu5 Cu1 102.36(4) 26_455 24
Te1 Cu5 Cu1 102.36(4) 26_455 24
Te1 Cu5 Cu1 57.60(3) 25 24
Se1 Cu5 Cu1 57.60(3) 25 24
Cu6 Cu5 Cu1 109.18(11) . 24
Cu1 Cu5 Cu1 61.54(7) 3 24
Cu1 Cu5 Cu1 109.76(11) 23 24
Cu1 Cu5 Cu1 109.76(11) 22 24
Cu2 Cu6 Cu2 91.14(12) 31 33_545
Cu2 Cu6 Cu2 91.14(12) 31 32_445
Cu2 Cu6 Cu2 91.14(12) 33_545 32_445
Cu2 Cu6 Se4 55.54(9) 31 .
Cu2 Cu6 Se4 55.54(9) 33_545 .
Cu2 Cu6 Se4 55.54(9) 32_445 .
Cu2 Cu6 Te1 129.414(18) 31 26_455
Cu2 Cu6 Te1 129.415(18) 33_545 26_455
Cu2 Cu6 Te1 63.47(5) 32_445 26_455
Se4 Cu6 Te1 119.01(8) . 26_455
Cu2 Cu6 Se1 129.414(18) 31 26_455
Cu2 Cu6 Se1 129.415(18) 33_545 26_455
Cu2 Cu6 Se1 63.47(5) 32_445 26_455
Se4 Cu6 Se1 119.01(8) . 26_455
Te1 Cu6 Se1 0.00(3) 26_455 26_455
Cu2 Cu6 Te1 129.414(18) 31 27_445
Cu2 Cu6 Te1 63.47(5) 33_545 27_445
Cu2 Cu6 Te1 129.415(18) 32_445 27_445
Se4 Cu6 Te1 119.01(8) . 27_445
Te1 Cu6 Te1 98.47(10) 26_455 27_445
Se1 Cu6 Te1 98.47(10) 26_455 27_445
Cu2 Cu6 Se1 129.414(18) 31 27_445
Cu2 Cu6 Se1 63.47(5) 33_545 27_445
Cu2 Cu6 Se1 129.415(18) 32_445 27_445
Se4 Cu6 Se1 119.01(8) . 27_445
Te1 Cu6 Se1 98.47(10) 26_455 27_445
Se1 Cu6 Se1 98.47(10) 26_455 27_445
Te1 Cu6 Se1 0.00(3) 27_445 27_445
Cu2 Cu6 Te1 63.47(5) 31 25
Cu2 Cu6 Te1 129.416(18) 33_545 25
Cu2 Cu6 Te1 129.416(18) 32_445 25
Se4 Cu6 Te1 119.01(8) . 25
Te1 Cu6 Te1 98.47(10) 26_455 25
Se1 Cu6 Te1 98.47(10) 26_455 25
Te1 Cu6 Te1 98.47(10) 27_445 25
Se1 Cu6 Te1 98.47(10) 27_445 25
Cu2 Cu6 Se1 63.47(5) 31 25
Cu2 Cu6 Se1 129.416(18) 33_545 25
Cu2 Cu6 Se1 129.416(18) 32_445 25
Se4 Cu6 Se1 119.01(8) . 25
Te1 Cu6 Se1 98.47(10) 26_455 25
Se1 Cu6 Se1 98.47(10) 26_455 25
Te1 Cu6 Se1 98.47(10) 27_445 25
Se1 Cu6 Se1 98.47(10) 27_445 25
Te1 Cu6 Se1 0.00(3) 25 25
Cu2 Cu6 Cu5 124.46(9) 31 .
Cu2 Cu6 Cu5 124.46(9) 33_545 .
Cu2 Cu6 Cu5 124.46(9) 32_445 .
Se4 Cu6 Cu5 180.0 . .
Te1 Cu6 Cu5 60.99(8) 26_455 .
Se1 Cu6 Cu5 60.99(8) 26_455 .
Te1 Cu6 Cu5 60.99(8) 27_445 .
Se1 Cu6 Cu5 60.99(8) 27_445 .
Te1 Cu6 Cu5 60.99(8) 25 .
Se1 Cu6 Cu5 60.99(8) 25 .

loop_
_geom_bond_atom_site_label_1
_geom_bond_atom_site_label_2
_geom_bond_distance
_geom_bond_site_symmetry_2
Te1 Cu6 2.668(2) 25
Te1 Cu1 2.7005(15) 12
Te1 Cu1 2.7005(15) 26
Te1 Cu1 2.7219(17) 2_655
Te1 Cu1 2.7219(17) 24_655
Te1 Cu2 2.742(2) 13_544
Te1 Cu5 2.757(3) 25
Te1 Cu4 2.880(3) 13_544
Te2 Cu5 2.510(6) .
Te2 Cu4 2.624(2) 13_444
Te2 Cu4 2.625(2) 14_544
Te2 Cu4 2.625(2) 15_554
Te2 Cu3 2.9802(18) 25
Te2 Cu3 2.9803(18) 27_445
Te2 Cu3 2.9803(18) 26_455
Te2 Cu1 3.1150(19) 23
Te2 Cu1 3.1150(19) 2
Te2 Cu1 3.1150(19) .
Te2 Cu1 3.1150(19) 3
Te2 Cu1 3.1150(19) 22
Se3 Cu3 2.5050(11) 15_554
Se3 Cu3 2.5050(11) 25
Se3 Cu4 2.5453(15) 15_554
Se3 Cu4 2.5454(15) 25
Se3 Cu2 2.5609(14) 25
Se3 Cu2 2.5609(14) 15_554
Se4 Cu2 2.383(2) 31
Se4 Cu2 2.384(2) 32_445
Se4 Cu2 2.384(2) 33_545
Se4 Cu6 2.575(4) .
Se5 Cu1 2.3356(15) 10
Se5 Cu1 2.3356(15) 25
Se5 Cu3 2.4275(18) .
Cu1 Se5 2.3356(15) 25
Cu1 Cu1 2.457(3) 23
Cu1 Se1 2.7005(15) 27_445
Cu1 Te1 2.7005(15) 27_445
Cu1 Te1 2.7219(17) 3_665
Cu1 Se1 2.7219(17) 3_665
Cu1 Cu4 2.738(3) 15_554
Cu1 Cu3 2.8130(19) 25
Cu1 Cu5 2.846(2) .
Cu1 Cu1 2.877(3) 11
Cu1 Cu1 2.912(3) 22
Cu2 Te4 2.383(2) 31
Cu2 Se4 2.383(2) 31
Cu2 Cu6 2.540(3) 31
Cu2 Se3 2.5609(14) 25
Cu2 Se3 2.5609(14) 8
Cu2 Cu4 2.663(3) .
Cu2 Te1 2.742(2) 7_455
Cu2 Se1 2.742(2) 7_455
Cu2 Cu3 2.866(3) .
Cu3 Se3 2.5050(11) 8
Cu3 Se3 2.5050(11) 25
Cu3 Cu4 2.7062(14) 33_545
Cu3 Cu4 2.7062(14) 32
Cu3 Cu1 2.8130(19) 25
Cu3 Cu1 2.8130(19) 10
Cu3 Cu4 2.935(3) .
Cu3 Te2 2.9802(18) 25
Cu4 Se3 2.5454(15) 8
Cu4 Se3 2.5454(15) 25
Cu4 Te2 2.624(2) 7
Cu4 Cu3 2.7062(14) 32
Cu4 Cu3 2.7062(14) 33_545
Cu4 Cu1 2.738(3) 8
Cu4 Cu1 2.738(3) 30
Cu4 Te1 2.880(3) 7_455
Cu4 Se1 2.880(3) 7_455
Cu5 Se1 2.757(3) 27_445
Cu5 Te1 2.757(3) 27_445
Cu5 Se1 2.757(3) 26_455
Cu5 Te1 2.757(3) 26_455
Cu5 Te1 2.757(3) 25
Cu5 Se1 2.757(3) 25
Cu5 Cu6 2.763(7) .
Cu5 Cu1 2.846(2) 3
Cu5 Cu1 2.846(2) 23
Cu5 Cu1 2.846(2) 22
Cu5 Cu1 2.846(2) 24
Cu6 Cu2 2.540(3) 31
Cu6 Cu2 2.540(3) 33_545
Cu6 Cu2 2.540(3) 32_445
Cu6 Te1 2.668(2) 26_455
Cu6 Se1 2.668(2) 26_455
Cu6 Te1 2.668(2) 27_445
Cu6 Se1 2.668(2) 27_445
Cu6 Te1 2.668(2) 25
Cu6 Se1 2.668(2) 25
